data_1506717
loop_
_publ_author_name
'Yu, Chan-Mo'
'Youn, Jinsuop'
'Yoon, Seok-Keun'
'Hong, Young-Tack'

_publ_section_title
;
 A highly stereoselective sequential allylic transfer reaction of diene
 with diboronyl reagent and aldehydes promoted by nickel catalyst.
;
_journal_issue 20
_journal_name_full 'Organic letters'
_journal_page_first 4507
_journal_page_last 4510
_journal_paper_doi 10.1021/ol051806c
_journal_volume 7
_journal_year 2005
_chemical_formula_sum 'C22 H27 N O4 S'
_chemical_formula_weight 401.51
_chemical_name_systematic
; 
 ? 
;
_space_group_IT_number 14
_symmetry_cell_setting monoclinic
_symmetry_space_group_name_Hall '-P 2yn'
_symmetry_space_group_name_H-M 'P 1 21/n 1'
_atom_sites_solution_hydrogens geom
_atom_sites_solution_primary direct
_atom_sites_solution_secondary difmap
_audit_creation_method SHELXL-97
_cell_angle_alpha 90.00
_cell_angle_beta 93.49(4)
_cell_angle_gamma 90.00
_cell_formula_units_Z 4
_cell_length_a 6.108(4)
_cell_length_b 27.256(12)
_cell_length_c 12.829(5)
_cell_measurement_reflns_used 32
_cell_measurement_temperature 293(2)
_cell_measurement_theta_max 12.83
_cell_measurement_theta_min 2.97
_cell_volume 2131.8(19)
_computing_cell_refinement 'XSCANS (Siemens, 1995)'
_computing_data_collection 'XSCANS (Siemens, 1995)'
_computing_data_reduction 'SHELXTL (Siemens, 1997)'
_computing_molecular_graphics 'SHELXTL (Siemens, 1997)'
_computing_publication_material 'SHELXTL (Siemens, 1997)'
_computing_structure_refinement 'SHELXL-97 (Sheldrick, 1997)'
_computing_structure_solution 'SHELXS-97 (Sheldrick, 1990)'
_diffrn_ambient_temperature 293(2)
_diffrn_measured_fraction_theta_full 0.996
_diffrn_measured_fraction_theta_max 0.996
_diffrn_measurement_device 'Siemens P4'
_diffrn_measurement_method '\w scans'
_diffrn_radiation_monochromator graphite
_diffrn_radiation_source 'sealed tube'
_diffrn_radiation_type MoK\a
_diffrn_radiation_wavelength 0.71073
_diffrn_reflns_av_R_equivalents 0.0282
_diffrn_reflns_av_sigmaI/netI 0.0646
_diffrn_reflns_limit_h_max 6
_diffrn_reflns_limit_h_min 0
_diffrn_reflns_limit_k_max 29
_diffrn_reflns_limit_k_min 0
_diffrn_reflns_limit_l_max 13
_diffrn_reflns_limit_l_min -13
_diffrn_reflns_number 3085
_diffrn_reflns_theta_full 22.49
_diffrn_reflns_theta_max 22.49
_diffrn_reflns_theta_min 1.76
_diffrn_standards_interval_count 97
_diffrn_standards_number 3
_exptl_absorpt_coefficient_mu 0.179
_exptl_absorpt_correction_T_max 0.2783
_exptl_absorpt_correction_T_min 0.2550
_exptl_absorpt_correction_type empirical
_exptl_absorpt_process_details '(North et al., 1968)'
_exptl_crystal_colour 'colorless         '
_exptl_crystal_density_diffrn 1.251
_exptl_crystal_density_method 'not measured'
_exptl_crystal_description 'block             '
_exptl_crystal_F_000 856
_exptl_crystal_size_max 0.30
_exptl_crystal_size_mid 0.22
_exptl_crystal_size_min 0.20
_refine_diff_density_max 0.167
_refine_diff_density_min -0.207
_refine_diff_density_rms 0.036
_refine_ls_extinction_coef 0.0037(8)
_refine_ls_extinction_expression Fc^*^=kFc[1+0.001xFc^2^\l^3^/sin(2\q)]^-1/4^
_refine_ls_extinction_method SHELXL
_refine_ls_goodness_of_fit_ref 1.042
_refine_ls_hydrogen_treatment refall
_refine_ls_matrix_type full
_refine_ls_number_parameters 362
_refine_ls_number_reflns 2783
_refine_ls_number_restraints 0
_refine_ls_restrained_S_all 1.042
_refine_ls_R_factor_all 0.0885
_refine_ls_R_factor_gt 0.0470
_refine_ls_shift/su_max 0.005
_refine_ls_shift/su_mean 0.000
_refine_ls_structure_factor_coef Fsqd
_refine_ls_weighting_details 'calc w=1/[\s^2^(Fo^2^)+(0.0399P)^2^+0.2087P] where P=(Fo^2^+2Fc^2^)/3'
_refine_ls_weighting_scheme calc
_refine_ls_wR_factor_gt 0.0914
_refine_ls_wR_factor_ref 0.1072
_reflns_number_gt 1826
_reflns_number_total 2783
_reflns_threshold_expression >2sigma(I)
_cod_data_source_file ol051806csi20050829_081921.cif
_cod_data_source_block 1152
_cod_original_sg_symbol_H-M 'P2(1)/n  '
_cod_database_code 1506717

loop_
_symmetry_equiv_pos_as_xyz
'x, y, z'
'-x+1/2, y+1/2, -z+1/2'
'-x, -y, -z'
'x-1/2, -y-1/2, z-1/2'

loop_
_atom_site_label
_atom_site_type_symbol
_atom_site_fract_x
_atom_site_fract_y
_atom_site_fract_z
_atom_site_U_iso_or_equiv
_atom_site_adp_type
_atom_site_occupancy
_atom_site_symmetry_multiplicity
_atom_site_calc_flag
S1 S 0.25398(16) 0.16862(3) 0.07313(7) 0.0551(3) Uani 1 1 d
O1 O 0.8058(4) 0.30764(10) 0.1177(2) 0.0609(7) Uani 1 1 d
O2 O 0.4819(5) 0.23450(9) 0.43315(17) 0.0575(7) Uani 1 1 d
O3 O 0.3574(4) 0.19232(9) -0.01128(16) 0.0701(8) Uani 1 1 d
O4 O 0.0217(4) 0.15931(9) 0.06244(19) 0.0702(8) Uani 1 1 d
N1 N 0.2966(4) 0.20395(9) 0.17484(19) 0.0447(7) Uani 1 1 d
C1 C 0.5350(6) 0.35943(12) 0.0222(2) 0.0503(9) Uani 1 1 d
C2 C 0.6895(8) 0.39651(15) 0.0183(3) 0.0708(12) Uani 1 1 d
C3 C 0.6456(12) 0.43830(18) -0.0427(4) 0.0938(16) Uani 1 1 d
C4 C 0.4480(12) 0.4428(2) -0.0981(4) 0.0959(17) Uani 1 1 d
C5 C 0.2963(10) 0.4060(2) -0.0961(4) 0.0905(15) Uani 1 1 d
C6 C 0.3386(7) 0.36460(16) -0.0356(3) 0.0667(11) Uani 1 1 d
C7 C 0.5793(6) 0.31386(12) 0.0883(2) 0.0450(8) Uani 1 1 d
C8 C 0.4497(6) 0.31320(11) 0.1882(2) 0.0428(8) Uani 1 1 d
C9 C 0.4719(8) 0.36069(13) 0.2479(3) 0.0559(10) Uani 1 1 d
C10 C 0.3100(11) 0.38999(19) 0.2653(4) 0.0926(17) Uani 1 1 d
C11 C 0.5175(5) 0.26938(11) 0.2600(2) 0.0403(8) Uani 1 1 d
C12 C 0.3741(5) 0.26558(13) 0.3537(2) 0.0469(9) Uani 1 1 d
C13 C 0.1518(6) 0.24363(15) 0.3239(3) 0.0533(10) Uani 1 1 d
C14 C 0.1666(7) 0.19528(14) 0.2668(3) 0.0549(10) Uani 1 1 d
C15 C 0.5220(5) 0.21967(12) 0.2047(3) 0.0428(8) Uani 1 1 d
C16 C 0.3888(6) 0.11212(12) 0.0975(3) 0.0499(9) Uani 1 1 d
C17 C 0.2979(7) 0.07778(15) 0.1612(3) 0.0650(11) Uani 1 1 d
C18 C 0.4034(9) 0.03340(16) 0.1811(4) 0.0789(13) Uani 1 1 d
C19 C 0.5983(8) 0.02278(16) 0.1377(4) 0.0785(13) Uani 1 1 d
C20 C 0.6876(8) 0.0580(2) 0.0761(4) 0.0852(14) Uani 1 1 d
C21 C 0.5854(7) 0.10253(17) 0.0559(4) 0.0709(12) Uani 1 1 d
C22 C 0.7064(15) -0.0266(2) 0.1603(8) 0.123(3) Uani 1 1 d
H2 H 0.821(6) 0.3910(13) 0.056(3) 0.076(13) Uiso 1 1 d
H3 H 0.752(8) 0.4633(19) -0.040(4) 0.15(2) Uiso 1 1 d
H4 H 0.412(7) 0.4707(17) -0.133(3) 0.106(16) Uiso 1 1 d
H5 H 0.150(7) 0.4083(15) -0.133(3) 0.097(15) Uiso 1 1 d
H6 H 0.227(6) 0.3368(14) -0.036(3) 0.079(12) Uiso 1 1 d
H7 H 0.522(4) 0.2859(9) 0.046(2) 0.033(8) Uiso 1 1 d
H8 H 0.291(5) 0.3094(10) 0.168(2) 0.052(9) Uiso 1 1 d
H9 H 0.617(6) 0.3676(11) 0.276(2) 0.061(11) Uiso 1 1 d
H10A H 0.326(7) 0.4200(17) 0.303(3) 0.111(16) Uiso 1 1 d
H10B H 0.166(8) 0.3796(17) 0.243(4) 0.12(2) Uiso 1 1 d
H11 H 0.669(4) 0.2757(9) 0.2852(19) 0.030(7) Uiso 1 1 d
H12 H 0.360(5) 0.2983(11) 0.385(2) 0.051(9) Uiso 1 1 d
H13A H 0.064(5) 0.2675(11) 0.278(2) 0.060(10) Uiso 1 1 d
H13B H 0.076(5) 0.2391(12) 0.387(3) 0.069(11) Uiso 1 1 d
H14A H 0.238(5) 0.1703(11) 0.312(2) 0.053(9) Uiso 1 1 d
H14B H 0.018(6) 0.1829(11) 0.242(2) 0.064(10) Uiso 1 1 d
H15A H 0.593(4) 0.1958(10) 0.251(2) 0.035(8) Uiso 1 1 d
H15B H 0.603(4) 0.2212(9) 0.144(2) 0.036(8) Uiso 1 1 d
H17 H 0.166(5) 0.0838(11) 0.190(2) 0.050(10) Uiso 1 1 d
H18 H 0.334(6) 0.0109(13) 0.225(3) 0.075(13) Uiso 1 1 d
H20 H 0.818(6) 0.0519(13) 0.042(3) 0.081(13) Uiso 1 1 d
H21 H 0.642(6) 0.1269(14) 0.012(3) 0.082(14) Uiso 1 1 d
H22A H 0.848(9) -0.024(2) 0.145(5) 0.14(3) Uiso 1 1 d
H22B H 0.740(12) -0.034(2) 0.239(6) 0.20(3) Uiso 1 1 d
H22C H 0.687(11) -0.046(2) 0.102(5) 0.19(3) Uiso 1 1 d
HO1 H 0.869(7) 0.2976(15) 0.069(3) 0.104(18) Uiso 1 1 d
HO2 H 0.603(7) 0.2465(16) 0.453(3) 0.096(16) Uiso 1 1 d

loop_
_atom_site_aniso_label
_atom_site_aniso_U_11
_atom_site_aniso_U_22
_atom_site_aniso_U_33
_atom_site_aniso_U_23
_atom_site_aniso_U_13
_atom_site_aniso_U_12
S1 0.0653(7) 0.0538(6) 0.0451(5) 0.0017(4) -0.0071(4) -0.0101(5)
O1 0.0470(17) 0.0829(19) 0.0534(15) 0.0058(14) 0.0088(13) 0.0049(14)
O2 0.0607(18) 0.0678(17) 0.0428(13) 0.0107(12) -0.0070(13) -0.0050(14)
O3 0.100(2) 0.0702(17) 0.0403(13) 0.0061(12) 0.0045(13) -0.0203(15)
O4 0.0545(16) 0.0777(18) 0.0749(17) 0.0054(13) -0.0252(13) -0.0147(14)
N1 0.0401(17) 0.0489(17) 0.0451(15) -0.0004(13) 0.0036(13) -0.0072(13)
C1 0.058(2) 0.052(2) 0.0410(19) -0.0025(17) 0.0112(18) -0.0020(19)
C2 0.076(3) 0.069(3) 0.068(3) 0.007(2) 0.006(2) -0.009(3)
C3 0.124(5) 0.064(3) 0.095(4) 0.019(3) 0.020(3) -0.018(3)
C4 0.136(6) 0.072(4) 0.082(3) 0.027(3) 0.017(4) 0.025(4)
C5 0.097(4) 0.092(4) 0.082(3) 0.022(3) -0.002(3) 0.017(3)
C6 0.065(3) 0.070(3) 0.064(3) 0.011(2) -0.002(2) 0.002(2)
C7 0.048(2) 0.050(2) 0.0378(18) -0.0049(17) 0.0044(16) -0.0039(17)
C8 0.044(2) 0.042(2) 0.0426(18) -0.0016(15) 0.0047(16) 0.0015(17)
C9 0.068(3) 0.053(2) 0.048(2) -0.0025(18) 0.009(2) -0.001(2)
C10 0.111(5) 0.060(3) 0.110(4) -0.020(3) 0.031(4) 0.013(3)
C11 0.034(2) 0.047(2) 0.0398(18) -0.0032(15) 0.0003(15) 0.0008(16)
C12 0.054(2) 0.049(2) 0.0379(19) 0.0021(17) 0.0054(17) 0.0064(19)
C13 0.047(2) 0.069(3) 0.045(2) 0.006(2) 0.0115(19) 0.004(2)
C14 0.048(2) 0.066(3) 0.051(2) 0.010(2) 0.0052(19) -0.009(2)
C15 0.040(2) 0.046(2) 0.043(2) 0.0034(17) 0.0042(18) 0.0041(17)
C16 0.052(2) 0.045(2) 0.052(2) -0.0067(17) 0.0017(18) -0.0120(18)
C17 0.068(3) 0.058(3) 0.070(3) -0.002(2) 0.010(2) -0.006(2)
C18 0.098(4) 0.052(3) 0.086(3) 0.003(2) -0.003(3) -0.012(3)
C19 0.075(3) 0.058(3) 0.098(3) -0.023(3) -0.025(3) 0.004(3)
C20 0.064(3) 0.084(4) 0.108(4) -0.026(3) 0.007(3) 0.001(3)
C21 0.065(3) 0.063(3) 0.085(3) -0.014(3) 0.009(2) -0.016(2)
C22 0.120(6) 0.081(4) 0.161(7) -0.029(4) -0.048(5) 0.037(4)

loop_
_atom_type_symbol
_atom_type_description
_atom_type_scat_dispersion_real
_atom_type_scat_dispersion_imag
_atom_type_scat_source
C C 0.0033 0.0016 'International Tables Vol C Tables 4.2.6.8 and 6.1.1.4'
H H 0.0000 0.0000 'International Tables Vol C Tables 4.2.6.8 and 6.1.1.4'
N N 0.0061 0.0033 'International Tables Vol C Tables 4.2.6.8 and 6.1.1.4'
O O 0.0106 0.0060 'International Tables Vol C Tables 4.2.6.8 and 6.1.1.4'
S S 0.1246 0.1234 'International Tables Vol C Tables 4.2.6.8 and 6.1.1.4'

loop_
_geom_angle_atom_site_label_1
_geom_angle_atom_site_label_2
_geom_angle_atom_site_label_3
_geom_angle
O3 S1 O4 118.85(16)
O3 S1 N1 106.32(14)
O4 S1 N1 106.79(15)
O3 S1 C16 107.67(17)
O4 S1 C16 108.03(16)
N1 S1 C16 108.88(14)
C15 N1 C14 112.2(3)
C15 N1 S1 118.8(2)
C14 N1 S1 118.4(2)
C6 C1 C2 118.6(4)
C6 C1 C7 120.2(3)
C2 C1 C7 121.2(4)
C1 C2 C3 120.4(5)
C4 C3 C2 119.8(5)
C3 C4 C5 120.1(5)
C4 C5 C6 120.3(5)
C1 C6 C5 120.8(5)
O1 C7 C1 112.5(3)
O1 C7 C8 108.5(3)
C1 C7 C8 112.9(3)
C9 C8 C7 112.1(3)
C9 C8 C11 110.3(3)
C7 C8 C11 111.7(3)
C10 C9 C8 124.7(5)
C15 C11 C12 109.3(3)
C15 C11 C8 114.7(3)
C12 C11 C8 111.9(3)
O2 C12 C13 108.0(3)
O2 C12 C11 109.5(3)
C13 C12 C11 112.1(3)
C12 C13 C14 112.8(3)
N1 C14 C13 107.3(3)
N1 C15 C11 109.6(3)
C21 C16 C17 119.7(4)
C21 C16 S1 120.6(3)
C17 C16 S1 119.7(3)
C16 C17 C18 120.1(4)
C19 C18 C17 120.9(5)
C18 C19 C20 117.9(4)
C18 C19 C22 119.1(6)
C20 C19 C22 123.0(6)
C19 C20 C21 122.0(5)
C16 C21 C20 119.4(5)

loop_
_geom_bond_atom_site_label_1
_geom_bond_atom_site_label_2
_geom_bond_distance
S1 O3 1.439(2)
S1 O4 1.440(3)
S1 N1 1.630(3)
S1 C16 1.765(4)
O1 C7 1.422(4)
O2 C12 1.452(4)
N1 C15 1.470(4)
N1 C14 1.481(4)
C1 C6 1.379(5)
C1 C2 1.386(5)
C1 C7 1.519(4)
C2 C3 1.399(6)
C3 C4 1.368(7)
C4 C5 1.367(7)
C5 C6 1.384(6)
C7 C8 1.547(4)
C8 C9 1.506(5)
C8 C11 1.549(4)
C9 C10 1.301(6)
C11 C15 1.531(4)
C11 C12 1.533(4)
C12 C13 1.511(5)
C13 C14 1.513(5)
C16 C21 1.369(5)
C16 C17 1.381(5)
C17 C18 1.387(6)
C18 C19 1.375(6)
C19 C20 1.376(6)
C19 C22 1.520(7)
C20 C21 1.383(6)

loop_
_geom_torsion_atom_site_label_1
_geom_torsion_atom_site_label_2
_geom_torsion_atom_site_label_3
_geom_torsion_atom_site_label_4
_geom_torsion
O3 S1 N1 C15 -52.0(3)
O4 S1 N1 C15 -179.9(2)
C16 S1 N1 C15 63.7(3)
O3 S1 N1 C14 165.9(3)
O4 S1 N1 C14 38.0(3)
C16 S1 N1 C14 -78.4(3)
C6 C1 C2 C3 0.3(6)
C7 C1 C2 C3 -179.8(4)
C1 C2 C3 C4 0.7(7)
C2 C3 C4 C5 -1.8(8)
C3 C4 C5 C6 2.0(8)
C2 C1 C6 C5 -0.2(6)
C7 C1 C6 C5 180.0(4)
C4 C5 C6 C1 -1.0(7)
C6 C1 C7 O1 162.9(3)
C2 C1 C7 O1 -17.0(4)
C6 C1 C7 C8 -73.8(4)
C2 C1 C7 C8 106.3(4)
O1 C7 C8 C9 76.3(4)
C1 C7 C8 C9 -49.1(4)
O1 C7 C8 C11 -48.1(4)
C1 C7 C8 C11 -173.6(3)
C7 C8 C9 C10 117.7(4)
C11 C8 C9 C10 -117.1(4)
C9 C8 C11 C15 -174.5(3)
C7 C8 C11 C15 -49.1(4)
C9 C8 C11 C12 60.2(4)
C7 C8 C11 C12 -174.4(3)
C15 C11 C12 O2 68.8(3)
C8 C11 C12 O2 -162.9(3)
C15 C11 C12 C13 -50.9(4)
C8 C11 C12 C13 77.3(4)
O2 C12 C13 C14 -68.2(4)
C11 C12 C13 C14 52.4(4)
C15 N1 C14 C13 62.3(4)
S1 N1 C14 C13 -153.2(2)
C12 C13 C14 N1 -55.8(4)
C14 N1 C15 C11 -64.1(3)
S1 N1 C15 C11 151.6(2)
C12 C11 C15 N1 56.0(3)
C8 C11 C15 N1 -70.7(4)
O3 S1 C16 C21 13.6(3)
O4 S1 C16 C21 143.1(3)
N1 S1 C16 C21 -101.3(3)
O3 S1 C16 C17 -168.0(3)
O4 S1 C16 C17 -38.5(3)
N1 S1 C16 C17 77.1(3)
C21 C16 C17 C18 -1.3(6)
S1 C16 C17 C18 -179.7(3)
C16 C17 C18 C19 -0.3(6)
C17 C18 C19 C20 1.5(6)
C17 C18 C19 C22 -179.1(5)
C18 C19 C20 C21 -1.2(7)
C22 C19 C20 C21 179.5(5)
C17 C16 C21 C20 1.6(6)
S1 C16 C21 C20 -180.0(3)
C19 C20 C21 C16 -0.4(6)
